data_7248790
loop_
_publ_author_name
'Marttinen, Antti'
'Lahtinen, Manu'

_publ_section_title
;
 Aqueous syntheses of anthracene-based mixed-ligand coordination polymers
 and their structural and optical properties
;
_journal_issue 25
_journal_name_full CrystEngComm
_journal_page_first 3388
_journal_page_last 3400
_journal_paper_doi 10.1039/D4CE00399C
_journal_volume 26
_journal_year 2024
_chemical_formula_moiety 'C48 H32 N9 Ni O4, C28 H22 N5 Ni O6, 0.5(H2 O)'
_chemical_formula_sum 'C76 H55 N14 Ni2 O10.5'
_chemical_formula_weight 1449.76
_space_group_crystal_system triclinic
_space_group_IT_number 2
_space_group_name_Hall '-P 1'
_space_group_name_H-M_alt 'P -1'
_atom_sites_solution_hydrogens mixed
_atom_sites_solution_primary dual
_audit_creation_date 2023-11-21
_audit_creation_method
;
Olex2 1.5
(compiled 2023.08.24 svn.re1ec1418 for OlexSys, GUI svn.r6817)
;
_audit_update_record
;
2023-11-21 deposited with the CCDC.	2024-06-06 downloaded from the CCDC.
;
_cell_angle_alpha 61.328(11)
_cell_angle_beta 71.172(9)
_cell_angle_gamma 75.382(10)
_cell_formula_units_Z 1
_cell_length_a 11.2569(11)
_cell_length_b 13.4025(17)
_cell_length_c 13.5086(13)
_cell_measurement_reflns_used 5691
_cell_measurement_temperature 120.01(10)
_cell_measurement_theta_max 78.4760
_cell_measurement_theta_min 3.7840
_cell_volume 1680.8(4)
_computing_cell_refinement 'CrysAlisPro 1.171.42.49 (Rigaku OD, 2022)'
_computing_data_collection 'CrysAlisPro 1.171.42.49 (Rigaku OD, 2022)'
_computing_data_reduction 'CrysAlisPro 1.171.42.49 (Rigaku OD, 2022)'
_computing_molecular_graphics 'Olex2 1.5 (Dolomanov et al., 2009)'
_computing_publication_material 'Olex2 1.5 (Dolomanov et al., 2009)'
_computing_structure_refinement 'SHELXL 2013/4 (Sheldrick, 2015)'
_computing_structure_solution 'SHELXT 2014/4 (Sheldrick, 2014)'
_diffrn_ambient_environment N~2~
_diffrn_ambient_temperature 120.01(10)
_diffrn_detector 'Hybrid Pixel Array Detector'
_diffrn_detector_area_resol_mean 10.0000
_diffrn_detector_type 'HyPix-Arc 100'
_diffrn_measured_fraction_theta_full 0.998
_diffrn_measured_fraction_theta_max 0.996
_diffrn_measurement_details
;
List of Runs (angles in degrees, time in seconds):

  # Type    Start    End  Width  t~exp~   \w     \q     \k     \f   Frames
#--------------------------------------------------------------------------
  1  \w    -74.00  16.00   2.00    2.00    --  -51.06  87.00  46.00   45
  2  \w     19.00  47.00   2.00    2.00    --   51.81 -87.00 -70.00   14
  3  \w   -105.00 -75.00   2.00    9.00    --  -87.69  87.00  46.00   15
  4  \w   -154.00 -82.00   2.00    9.00    --  -87.69 -87.00 -70.00   36
  5  \w    140.00 166.00   2.00    9.00    --  101.97  87.00  46.00   13
  6  \w     83.00 131.00   2.00    9.00    --  101.97 -87.00 -70.00   24
  7  \w    -20.00  14.00   2.00    2.00    --   18.00 102.00  99.85   17
  8  \w     12.00  42.00   2.00    2.00    --   42.00  87.00-168.46   15
  9  \w     -2.00  24.00   2.00    2.00    --  -51.06  19.00 -90.00   13
 10  \w     37.00 125.00   2.00    2.00    --   58.00  75.00 -44.93   44
 11  \w   -136.00 -50.00   2.00    2.00    --  -66.00 -71.00 131.43   43
 12  \w   -153.00 -87.00   2.00    9.00    --  -87.69 -99.00  60.00   33
 13  \w     43.00 105.00   2.00    9.00    --  101.97 -99.00  90.00   31
 14  \w     25.00  51.00   2.00    9.00    --  101.97 -38.00-180.00   13
 15  \w     63.00  89.00   2.00    9.00    --  101.97-125.00  60.00   13
 16  \w     28.00  78.00   2.00    9.00    --  101.97 -57.00 -60.00   25
 17  \w     35.00  61.00   2.00    9.00    --  101.97 -57.00   0.00   13
 18  \w     30.00  76.00   2.00    9.00    --  101.97 -57.00-180.00   23
 19  \w     25.00  51.00   2.00    9.00    --  101.97 -38.00-150.00   13
 20  \w     68.00  94.00   2.00    9.00    --  101.97-125.00 -90.00   13
 21  \w     90.00 176.00   2.00    9.00    --  107.25  57.00 101.10   43
 22  \w    144.00 174.00   2.00    9.00    --  107.25  80.00 -13.95   15
 23  \w    129.00 175.00   2.00    9.00    --  107.25  60.00-167.89   23
 24  \w     86.00 118.00   2.00    9.00    --  107.25  80.00 -13.95   16
 25  \w    110.00 174.00   2.00    9.00    --  107.25  71.00  56.75   32
 26  \w    105.00 131.00   2.00    9.00    --  107.25 -83.00-117.80   13
 27  \w     77.00 105.00   2.00    9.00    --  107.25-100.00-127.38   14
 28  \w    137.00 175.00   2.00    9.00    --  107.25   7.00  59.06   19
 29  \w     42.00  82.00   2.00    9.00    --  107.25   7.00  59.06   20
 30  \w     41.00  77.00   2.00    9.00    --  107.25 -83.00-117.80   18
 31  \w     74.00 120.00   2.00    9.00    --  107.25-136.00-107.64   23
 32  \w     42.00  88.00   2.00    9.00    --  107.25 -72.00 -90.28   23
 33  \w     68.00 108.00   2.00    9.00    --  107.25-113.00  35.90   20
 34  \w     93.00 123.00   2.00    9.00    --  107.25  64.00 151.05   15
 35  \w     40.00 106.00   2.00    9.00    --  107.25 -99.00 -44.94   33
 36  \w     48.00  74.00   2.00    9.00    --  107.25-115.00   7.27   13
 37  \w    147.00 173.00   2.00    9.00    --  107.25  49.00 -96.87   13
 38  \w     67.00  95.00   2.00    9.00    --  107.25 -68.00  42.37   14
 39  \w     46.00 106.00   2.00    9.00    --  107.25-100.00 155.07   30
 40  \w    100.00 128.00   2.00    9.00    --  107.25  49.00 -96.87   14
 41  \w     99.00 173.00   2.00    9.00    --  107.25 106.00 -53.07   37
 42  \w     87.00 173.00   2.00    9.00    --  107.25  71.00 166.11   43
 43  \w     80.00 108.00   2.00    9.00    --  107.25-117.00 -65.39   14
 44  \w    148.00 176.00   2.00    9.00    --  107.25 107.00 175.02   14
 45  \w     54.00 106.00   2.00    9.00    --  107.25-104.00 139.77   26
 46  \w    144.00 170.00   2.00    9.00    --  107.25  64.00 151.05   13
 47  \w     55.00  81.00   2.00    9.00    --  107.25 -75.00 136.45   13
 48  \w     92.00 118.00   2.00    9.00    --  107.25 -84.00  -3.44   13
 49  \w     91.00 145.00   2.00    9.00    --  107.25  28.00 157.65   27
;
_diffrn_measurement_device 'four-circle diffractometer'
_diffrn_measurement_device_type 'XtaLAB Synergy R, HyPix-Arc 100'
_diffrn_measurement_method '\w scans'
_diffrn_orient_matrix_type 'CrysAlisPro convention (1999,Acta A55,543-557)'
_diffrn_orient_matrix_UB_11 0.0276022000
_diffrn_orient_matrix_UB_12 -0.1156439000
_diffrn_orient_matrix_UB_13 -0.0063452000
_diffrn_orient_matrix_UB_21 -0.1250145000
_diffrn_orient_matrix_UB_22 0.0249040000
_diffrn_orient_matrix_UB_23 -0.0358146000
_diffrn_orient_matrix_UB_31 0.0693442000
_diffrn_orient_matrix_UB_32 0.0583949000
_diffrn_orient_matrix_UB_33 -0.1287714000
_diffrn_radiation_monochromator mirror
_diffrn_radiation_probe x-ray
_diffrn_radiation_type 'Cu K\a'
_diffrn_radiation_wavelength 1.54184
_diffrn_reflns_av_R_equivalents 0.0842
_diffrn_reflns_av_unetI/netI 0.0686
_diffrn_reflns_Laue_measured_fraction_full 0.998
_diffrn_reflns_Laue_measured_fraction_max 0.996
_diffrn_reflns_limit_h_max 14
_diffrn_reflns_limit_h_min -14
_diffrn_reflns_limit_k_max 16
_diffrn_reflns_limit_k_min -16
_diffrn_reflns_limit_l_max 15
_diffrn_reflns_limit_l_min -16
_diffrn_reflns_number 24885
_diffrn_reflns_point_group_measured_fraction_full 0.998
_diffrn_reflns_point_group_measured_fraction_max 0.996
_diffrn_reflns_theta_full 67.684
_diffrn_reflns_theta_max 73.994
_diffrn_reflns_theta_min 3.785
_diffrn_source 'Rotating-anode X-ray tube'
_diffrn_source_type 'PhotonJet R (Cu) X-ray Source'
_exptl_absorpt_coefficient_mu 1.309
_exptl_absorpt_correction_T_max 1.000
_exptl_absorpt_correction_T_min 0.906
_exptl_absorpt_correction_type gaussian
_exptl_absorpt_process_details
;
CrysAlisPro 1.171.42.49 (Rigaku Oxford Diffraction, 2022)
Numerical absorption correction based on gaussian integration over
a multifaceted crystal model
Empirical absorption correction using spherical harmonics,
implemented in SCALE3 ABSPACK scaling algorithm.
;
_exptl_crystal_colour 'light green'
_exptl_crystal_colour_modifier light
_exptl_crystal_colour_primary green
_exptl_crystal_density_diffrn 1.432
_exptl_crystal_description plank
_exptl_crystal_F_000 749
_exptl_crystal_size_max 0.101
_exptl_crystal_size_mid 0.02
_exptl_crystal_size_min 0.016
_refine_diff_density_max 0.867
_refine_diff_density_min -0.477
_refine_diff_density_rms 0.070
_refine_ls_extinction_method none
_refine_ls_goodness_of_fit_ref 1.078
_refine_ls_hydrogen_treatment constr
_refine_ls_matrix_type full
_refine_ls_number_parameters 487
_refine_ls_number_reflns 6775
_refine_ls_number_restraints 0
_refine_ls_restrained_S_all 1.078
_refine_ls_R_factor_all 0.0989
_refine_ls_R_factor_gt 0.0644
_refine_ls_shift/su_max 0.000
_refine_ls_shift/su_mean 0.000
_refine_ls_structure_factor_coef Fsqd
_refine_ls_weighting_details 'w=1/[\s^2^(Fo^2^)+(0.0531P)^2^+2.0795P] where P=(Fo^2^+2Fc^2^)/3'
_refine_ls_weighting_scheme calc
_refine_ls_wR_factor_gt 0.1346
_refine_ls_wR_factor_ref 0.1493
_reflns_Friedel_coverage 0.000
_reflns_number_gt 4828
_reflns_number_total 6775
_reflns_threshold_expression 'I > 2\s(I)'
_cod_data_source_file d4ce00399c2.cif
_cod_data_source_block ebj-177e_r_abs_2
_cod_depositor_comments 'Adding full bibliography for 7248786--7248794.cif.'
_cod_original_formula_sum 'C76 H55 N14 Ni2 O10.50'
_cod_database_code 7248790
_shelxl_version_number 2013-4
_chemical_oxdiff_formula 'C30 H20 N6 O6 Ni1'
_chemical_oxdiff_usercomment 'green rod'
_shelx_space_group_comment
;
The symmetry employed for this shelxl refinement is uniquely defined
by the following loop, which should always be used as a source of
symmetry information in preference to the above space-group names.
They are only intended as comments.
;
_shelx_estimated_absorpt_t_max 0.979
_shelx_estimated_absorpt_t_min 0.879
_olex2_refinement_description
;
1. Fixed Uiso
 At 1.2 times of:
  All C(H) groups, All N(H,H) groups
 At 1.5 times of:
  All O(H,H) groups
2. Others
 Fixed Sof: N7(0.5) H7A(0.5) H7B(0.5) N38(0.5) H38A(0.5) H38B(0.5) O52(0.25)
 H52A(0.25) H52B(0.25)
3.a Free rotating group:
 O52(H52A,H52B)
3.b Rotating group:
 O51(H51A,H51B), N7(H7A,H7B), N38(H38A,H38B)
3.c Aromatic/amide H refined with riding coordinates:
 C9(H9), C21(H21), C12(H12), C5(H5), C11(H11), C15(H15), C18(H18), C49(H49),
 C42(H42), C46(H46), C36(H36), C17(H17), C40(H40), C24(H24), C43(H43), C27(H27),
  C16(H16), C47(H47), C23(H23), C30(H30), C48(H48), C28(H28), C29(H29)
;
_olex2_submission_special_instructions 'No special instructions were received'
_oxdiff_exptl_absorpt_empirical_details
;
Empirical correction (ABSPACK) includes:
- Absorption correction using spherical harmonics
- Frame scaling
;
_oxdiff_exptl_absorpt_empirical_full_max 1.540
_oxdiff_exptl_absorpt_empirical_full_min 0.657

loop_
_space_group_symop_operation_xyz
'x, y, z'
'-x, -y, -z'

loop_
_atom_site_label
_atom_site_type_symbol
_atom_site_fract_x
_atom_site_fract_y
_atom_site_fract_z
_atom_site_U_iso_or_equiv
_atom_site_adp_type
_atom_site_occupancy
_atom_site_site_symmetry_order
_atom_site_calc_flag
_atom_site_refinement_flags_posn
_atom_site_refinement_flags_adp
_atom_site_refinement_flags_occupancy
_atom_site_disorder_assembly
_atom_site_disorder_group
Ni1 Ni 1.0000 0.5000 0.0000 0.01805(18) Uani 1 2 d S . P . .
Ni2 Ni 0.5000 1.0000 0.0000 0.0250(2) Uani 1 2 d S . P . .
O1 O 0.8216(2) 0.5396(2) -0.0288(2) 0.0248(5) Uani 1 1 d . . . . .
O32 O 0.3199(2) 1.0097(2) -0.0070(2) 0.0330(6) Uani 1 1 d . . . . .
O2 O 0.7062(2) 0.7095(2) -0.0623(2) 0.0333(6) Uani 1 1 d . . . . .
O51 O 0.5288(2) 0.8208(2) 0.0617(2) 0.0329(6) Uani 1 1 d . . . . .
H51A H 0.4653 0.7980 0.0577 0.049 Uiso 1 1 d R U . . .
H51B H 0.5936 0.8019 0.0149 0.049 Uiso 1 1 d R U . . .
N8 N 0.9357(2) 0.3535(2) 0.1457(2) 0.0222(6) Uani 1 1 d . . . . .
O33 O 0.3123(2) 0.8348(2) 0.0162(3) 0.0421(7) Uani 1 1 d . . . . .
N10 N 0.9303(3) 0.2027(2) 0.3138(2) 0.0276(6) Uani 1 1 d . . . . .
N20 N 0.9549(3) 0.5735(2) 0.1171(2) 0.0246(6) Uani 1 1 d . . . . .
N39 N 0.5697(3) 1.0161(3) -0.1669(3) 0.0314(7) Uani 1 1 d . . . . .
N22 N 0.9500(3) 0.5752(3) 0.2808(3) 0.0325(7) Uani 1 1 d . . . . .
N41 N 0.5793(3) 1.0125(3) -0.3276(3) 0.0381(8) Uani 1 1 d . . . . .
C3 C 0.7187(3) 0.6053(3) -0.0377(3) 0.0229(7) Uani 1 1 d . . . . .
C9 C 1.0040(3) 0.2653(3) 0.2089(3) 0.0236(7) Uani 1 1 d . . . . .
H9 H 1.0926 0.2474 0.1849 0.028 Uiso 1 1 calc R U . . .
C21 C 1.0088(3) 0.5299(3) 0.2056(3) 0.0256(7) Uani 1 1 d . . . . .
H21 H 1.0802 0.4734 0.2145 0.031 Uiso 1 1 calc R U . . .
C4 C 0.6068(3) 0.5493(3) -0.0180(3) 0.0246(7) Uani 1 1 d . . . . .
C19 C 1.0246(3) 0.1076(3) 0.4815(3) 0.0277(7) Uani 1 1 d . . . . .
C44 C 0.5376(4) 1.0062(4) -0.4160(3) 0.0355(9) Uani 1 1 d . . . . .
C25 C 0.9766(4) 0.5377(3) 0.3921(3) 0.0331(8) Uani 1 1 d . . . . .
C14 C 0.9436(3) -0.0046(3) 0.4222(3) 0.0273(7) Uani 1 1 d . . . . .
C6 C 0.3799(3) 0.5634(3) 0.0049(3) 0.0288(7) Uani 1 1 d . . . . .
C12 C 0.8129(3) 0.3479(3) 0.2114(3) 0.0310(8) Uani 1 1 d . . . . .
H12 H 0.7422 0.4008 0.1873 0.037 Uiso 1 1 calc R U . . .
C13 C 0.9689(3) 0.0997(3) 0.4074(3) 0.0263(7) Uani 1 1 d . . . . .
C31 C 1.0839(4) 0.5677(3) 0.3960(3) 0.0347(8) Uani 1 1 d . . . . .
C5 C 0.4875(3) 0.6104(3) -0.0137(3) 0.0289(7) Uani 1 1 d . . . . .
H5 H 0.4783 0.6868 -0.0236 0.035 Uiso 1 1 calc R U . . .
C11 C 0.8087(3) 0.2547(3) 0.3161(3) 0.0326(8) Uani 1 1 d . . . . .
H11 H 0.7363 0.2307 0.3781 0.039 Uiso 1 1 calc R U . . .
C45 C 0.4910(4) 1.1072(4) -0.4992(3) 0.0353(9) Uani 1 1 d . . . . .
C50 C 0.5477(4) 0.8975(4) -0.4114(3) 0.0360(9) Uani 1 1 d . . . . .
C34 C 0.2628(3) 0.9344(3) 0.0042(3) 0.0304(8) Uani 1 1 d . . . . .
C15 C 0.8876(4) -0.0113(3) 0.3451(3) 0.0353(8) Uani 1 1 d . . . . .
H15 H 0.8675 0.0562 0.2802 0.042 Uiso 1 1 calc R U . . .
C18 C 0.9486(4) -0.2138(3) 0.5348(3) 0.0343(8) Uani 1 1 d . . . . .
H18 H 0.9697 -0.2831 0.5976 0.041 Uiso 1 1 calc R U . . .
C26 C 0.8918(4) 0.4711(3) 0.4917(3) 0.0348(8) Uani 1 1 d . . . . .
C35 C 0.1267(3) 0.9669(3) 0.0016(3) 0.0309(8) Uani 1 1 d . . . . .
C49 C 0.5907(4) 0.7939(4) -0.3241(4) 0.0436(10) Uani 1 1 d . . . . .
H49 H 0.6151 0.7964 -0.2643 0.052 Uiso 1 1 calc R U . . .
C42 C 0.6951(4) 1.0296(4) -0.3361(4) 0.0438(10) Uani 1 1 d . . . . .
H42 H 0.7664 1.0384 -0.3997 0.053 Uiso 1 1 calc R U . . .
C46 C 0.4784(4) 1.2169(4) -0.5013(4) 0.0415(10) Uani 1 1 d . . . . .
H46 H 0.5001 1.2221 -0.4417 0.050 Uiso 1 1 calc R U . . .
C36 C 0.0640(3) 1.0628(3) 0.0188(3) 0.0347(8) Uani 1 1 d . . . . .
H36 H 0.1083 1.1055 0.0318 0.042 Uiso 1 1 calc R U . . .
C17 C 0.8926(4) -0.2157(3) 0.4601(4) 0.0398(9) Uani 1 1 d . . . . .
H17 H 0.8731 -0.2866 0.4729 0.048 Uiso 1 1 calc R U . . .
C40 C 0.5057(4) 1.0058(4) -0.2266(3) 0.0396(10) Uani 1 1 d . . . . .
H40 H 0.4188 0.9950 -0.2009 0.048 Uiso 1 1 calc R U . . .
C24 C 0.8558(4) 0.6516(3) 0.1372(3) 0.0365(9) Uani 1 1 d . . . . .
H24 H 0.7995 0.6972 0.0882 0.044 Uiso 1 1 calc R U . . .
C43 C 0.6898(4) 1.0317(4) -0.2361(3) 0.0399(9) Uani 1 1 d . . . . .
H43 H 0.7581 1.0423 -0.2166 0.048 Uiso 1 1 calc R U . . .
C27 C 0.7839(4) 0.4373(4) 0.4862(4) 0.0446(10) Uani 1 1 d . . . . .
H27 H 0.7666 0.4620 0.4131 0.053 Uiso 1 1 calc R U . . .
C16 C 0.8629(4) -0.1148(4) 0.3644(4) 0.0429(10) Uani 1 1 d . . . . .
H16 H 0.8255 -0.1187 0.3128 0.052 Uiso 1 1 calc R U . . .
C47 C 0.4366(4) 1.3132(4) -0.5858(4) 0.0460(11) Uani 1 1 d . . . . .
H47 H 0.4300 1.3850 -0.5852 0.055 Uiso 1 1 calc R U . . .
C37 C -0.0637(4) 1.0974(4) 0.0174(4) 0.0366(9) Uani 1 1 d . . . . .
C23 C 0.8516(4) 0.6530(4) 0.2386(4) 0.0437(10) Uani 1 1 d . . . . .
H23 H 0.7924 0.6985 0.2732 0.052 Uiso 1 1 calc R U . . .
C30 C 1.1690(4) 0.6371(4) 0.2955(4) 0.0455(10) Uani 1 1 d . . . . .
H30 H 1.1542 0.6642 0.2210 0.055 Uiso 1 1 calc R U . . .
C48 C 0.5978(5) 0.6914(4) -0.3239(4) 0.0488(11) Uani 1 1 d . . . . .
H48 H 0.6256 0.6229 -0.2639 0.059 Uiso 1 1 calc R U . . .
C28 C 0.7064(5) 0.3704(4) 0.5848(4) 0.0528(12) Uani 1 1 d . . . . .
H28 H 0.6363 0.3470 0.5799 0.063 Uiso 1 1 calc R U . . .
C29 C 1.2713(5) 0.6651(5) 0.3051(4) 0.0550(12) Uani 1 1 d . . . . .
H29 H 1.3288 0.7091 0.2368 0.066 Uiso 1 1 calc R U . . .
N7 N 0.2701(6) 0.6346(6) 0.0080(7) 0.0401(16) Uani 0.5 1 d . . P . .
H7A H 0.2052 0.5977 0.0258 0.048 Uiso 0.5 1 d R U P . .
H7B H 0.2591 0.6587 0.0615 0.048 Uiso 0.5 1 d R U P . .
N38 N -0.1239(7) 1.1908(7) 0.0422(8) 0.058(2) Uani 0.5 1 d . . P . .
H38A H -0.1901 1.2227 0.0104 0.070 Uiso 0.5 1 d R U P . .
H38B H -0.0720 1.2439 0.0129 0.070 Uiso 0.5 1 d R U P . .
O52 O 0.5626(19) 0.7075(19) 0.2900(18) 0.096(6) Uani 0.25 1 d G . P . .
H52A H 0.6276 0.6669 0.3182 0.144 Uiso 0.25 1 d G U P . .
H52B H 0.5214 0.6637 0.2851 0.144 Uiso 0.25 1 d G U P . .

loop_
_atom_site_aniso_label
_atom_site_aniso_U_11
_atom_site_aniso_U_22
_atom_site_aniso_U_33
_atom_site_aniso_U_23
_atom_site_aniso_U_13
_atom_site_aniso_U_12
Ni1 0.0177(4) 0.0208(4) 0.0150(4) -0.0076(3) -0.0014(3) -0.0048(3)
Ni2 0.0206(4) 0.0342(5) 0.0240(4) -0.0177(4) -0.0004(3) -0.0055(3)
O1 0.0189(11) 0.0292(12) 0.0279(12) -0.0130(10) -0.0061(9) -0.0034(9)
O32 0.0233(12) 0.0404(15) 0.0393(15) -0.0212(12) -0.0040(11) -0.0062(11)
O2 0.0257(12) 0.0300(13) 0.0433(15) -0.0184(12) -0.0031(11) -0.0035(10)
O51 0.0269(12) 0.0381(14) 0.0366(14) -0.0205(12) -0.0017(11) -0.0070(11)
N8 0.0208(13) 0.0251(14) 0.0179(13) -0.0082(11) -0.0010(10) -0.0054(11)
O33 0.0293(13) 0.0400(15) 0.0659(19) -0.0308(15) -0.0121(13) -0.0011(12)
N10 0.0276(14) 0.0282(15) 0.0179(14) -0.0060(12) 0.0024(11) -0.0072(12)
N20 0.0280(14) 0.0266(14) 0.0212(14) -0.0121(12) -0.0038(11) -0.0053(11)
N39 0.0286(15) 0.0399(17) 0.0284(16) -0.0193(14) -0.0003(12) -0.0077(13)
N22 0.0452(18) 0.0343(17) 0.0245(15) -0.0162(14) -0.0138(13) -0.0007(14)
N41 0.0330(16) 0.0455(19) 0.0315(17) -0.0204(15) 0.0089(13) -0.0116(14)
C3 0.0212(15) 0.0279(17) 0.0174(15) -0.0085(13) -0.0026(12) -0.0047(13)
C9 0.0227(15) 0.0242(16) 0.0185(16) -0.0074(13) 0.0006(12) -0.0054(13)
C21 0.0301(17) 0.0302(18) 0.0168(16) -0.0122(14) -0.0016(13) -0.0049(14)
C4 0.0228(16) 0.0312(18) 0.0205(16) -0.0124(14) -0.0028(13) -0.0047(13)
C19 0.0286(17) 0.0237(16) 0.0228(17) -0.0080(14) 0.0007(13) -0.0033(13)
C44 0.038(2) 0.049(2) 0.0225(18) -0.0204(18) 0.0041(15) -0.0155(18)
C25 0.049(2) 0.034(2) 0.0213(17) -0.0164(16) -0.0088(16) -0.0043(17)
C14 0.0279(17) 0.0263(17) 0.0205(17) -0.0083(14) -0.0007(13) -0.0021(13)
C6 0.0234(16) 0.0334(19) 0.0309(19) -0.0167(16) -0.0047(14) -0.0019(14)
C12 0.0231(16) 0.0295(18) 0.0296(19) -0.0074(15) -0.0003(14) -0.0046(14)
C13 0.0280(17) 0.0229(16) 0.0168(16) -0.0038(13) 0.0011(13) -0.0033(13)
C31 0.048(2) 0.034(2) 0.0247(18) -0.0152(16) -0.0085(16) -0.0047(17)
C5 0.0268(17) 0.0283(17) 0.0338(19) -0.0166(16) -0.0064(15) -0.0016(14)
C11 0.0254(17) 0.0296(18) 0.0265(18) -0.0044(15) 0.0030(14) -0.0053(14)
C45 0.036(2) 0.048(2) 0.0220(18) -0.0180(17) 0.0066(15) -0.0164(17)
C50 0.039(2) 0.049(2) 0.0208(18) -0.0172(17) 0.0025(15) -0.0140(18)
C34 0.0260(17) 0.036(2) 0.0326(19) -0.0194(16) -0.0038(14) -0.0042(15)
C15 0.043(2) 0.033(2) 0.0269(19) -0.0106(16) -0.0081(16) -0.0029(16)
C18 0.042(2) 0.0257(18) 0.0298(19) -0.0110(16) -0.0032(16) -0.0043(15)
C26 0.050(2) 0.035(2) 0.0254(18) -0.0179(16) -0.0112(16) -0.0035(17)
C35 0.0246(17) 0.037(2) 0.0303(19) -0.0154(16) -0.0017(14) -0.0071(15)
C49 0.050(2) 0.052(3) 0.029(2) -0.0190(19) -0.0021(18) -0.014(2)
C42 0.039(2) 0.062(3) 0.036(2) -0.027(2) -0.0028(18) -0.011(2)
C46 0.042(2) 0.053(3) 0.036(2) -0.026(2) 0.0014(18) -0.0147(19)
C36 0.0283(18) 0.037(2) 0.044(2) -0.0208(18) -0.0081(16) -0.0054(15)
C17 0.048(2) 0.030(2) 0.043(2) -0.0170(18) -0.0094(19) -0.0074(17)
C40 0.034(2) 0.067(3) 0.027(2) -0.028(2) 0.0016(16) -0.0143(19)
C24 0.041(2) 0.036(2) 0.035(2) -0.0195(17) -0.0125(17) 0.0052(16)
C43 0.032(2) 0.059(3) 0.032(2) -0.024(2) 0.0018(16) -0.0122(18)
C27 0.054(3) 0.051(3) 0.040(2) -0.027(2) -0.013(2) -0.009(2)
C16 0.051(2) 0.041(2) 0.045(2) -0.023(2) -0.015(2) -0.0047(19)
C47 0.054(3) 0.044(2) 0.041(2) -0.022(2) -0.001(2) -0.013(2)
C37 0.0310(19) 0.037(2) 0.044(2) -0.0208(18) -0.0081(17) -0.0023(16)
C23 0.056(3) 0.045(2) 0.038(2) -0.029(2) -0.0148(19) 0.009(2)
C30 0.059(3) 0.053(3) 0.028(2) -0.0186(19) -0.0056(19) -0.017(2)
C48 0.062(3) 0.048(3) 0.036(2) -0.021(2) -0.007(2) -0.008(2)
C28 0.059(3) 0.064(3) 0.046(3) -0.025(2) -0.013(2) -0.022(2)
C29 0.065(3) 0.066(3) 0.039(2) -0.021(2) -0.006(2) -0.027(3)
N7 0.025(3) 0.041(4) 0.064(5) -0.032(4) -0.006(3) -0.006(3)
N38 0.038(4) 0.059(5) 0.086(6) -0.039(5) -0.014(4) -0.004(4)
O52 0.075(12) 0.130(18) 0.085(13) -0.053(13) -0.021(10) 0.000(12)

loop_
_atom_type_symbol
_atom_type_description
_atom_type_scat_dispersion_real
_atom_type_scat_dispersion_imag
_atom_type_scat_source
C C 0.0181 0.0091 'International Tables Vol C Tables 4.2.6.8 and 6.1.1.4'
H H 0.0000 0.0000 'International Tables Vol C Tables 4.2.6.8 and 6.1.1.4'
N N 0.0311 0.0180 'International Tables Vol C Tables 4.2.6.8 and 6.1.1.4'
Ni Ni -3.0029 0.5091 'International Tables Vol C Tables 4.2.6.8 and 6.1.1.4'
O O 0.0492 0.0322 'International Tables Vol C Tables 4.2.6.8 and 6.1.1.4'

loop_
_exptl_crystal_face_index_h
_exptl_crystal_face_index_k
_exptl_crystal_face_index_l
_exptl_crystal_face_perp_dist
-2 0 -8 0.0106
-7 -3 -2 0.0548
7 1 2 0.0425
0 0 8 0.0123
0 0 -8 0.0053
0 -8 -4 0.0085
0 8 4 0.0076

loop_
_geom_angle_atom_site_label_1
_geom_angle_atom_site_label_2
_geom_angle_atom_site_label_3
_geom_angle
_geom_angle_site_symmetry_1
_geom_angle_site_symmetry_3
_geom_angle_publ_flag
O1 Ni1 O1 180.0 2_765 . ?
O1 Ni1 N8 86.97(10) . . ?
O1 Ni1 N8 93.03(10) 2_765 . ?
O1 Ni1 N8 93.04(10) . 2_765 ?
O1 Ni1 N8 86.96(10) 2_765 2_765 ?
O1 Ni1 N20 84.93(10) . 2_765 ?
O1 Ni1 N20 95.07(10) 2_765 2_765 ?
O1 Ni1 N20 84.93(10) 2_765 . ?
O1 Ni1 N20 95.07(10) . . ?
N8 Ni1 N8 180.0 2_765 . ?
N8 Ni1 N20 94.81(11) 2_765 . ?
N8 Ni1 N20 94.81(11) . 2_765 ?
N8 Ni1 N20 85.19(11) 2_765 2_765 ?
N8 Ni1 N20 85.19(11) . . ?
N20 Ni1 N20 180.0 2_765 . ?
O32 Ni2 O32 180.0 . 2_675 ?
O32 Ni2 O51 92.71(10) . . ?
O32 Ni2 O51 87.29(10) . 2_675 ?
O32 Ni2 O51 92.71(10) 2_675 2_675 ?
O32 Ni2 O51 87.29(10) 2_675 . ?
O32 Ni2 N39 88.20(11) 2_675 . ?
O32 Ni2 N39 91.80(11) . . ?
O32 Ni2 N39 91.80(11) 2_675 2_675 ?
O32 Ni2 N39 88.20(11) . 2_675 ?
O51 Ni2 O51 180.00(7) . 2_675 ?
N39 Ni2 O51 90.79(11) 2_675 . ?
N39 Ni2 O51 90.79(11) . 2_675 ?
N39 Ni2 O51 89.21(11) . . ?
N39 Ni2 O51 89.21(11) 2_675 2_675 ?
N39 Ni2 N39 180.0 2_675 . ?
C3 O1 Ni1 150.4(2) . . ?
C34 O32 Ni2 129.8(2) . . ?
Ni2 O51 H51A 109.4 . . ?
Ni2 O51 H51B 109.5 . . ?
H51A O51 H51B 104.4 . . ?
C9 N8 Ni1 127.2(2) . . ?
C9 N8 C12 106.5(3) . . ?
C12 N8 Ni1 123.9(2) . . ?
C9 N10 C13 127.8(3) . . ?
C9 N10 C11 107.8(3) . . ?
C11 N10 C13 124.5(3) . . ?
C21 N20 Ni1 121.7(2) . . ?
C21 N20 C24 105.6(3) . . ?
C24 N20 Ni1 131.4(3) . . ?
C40 N39 Ni2 124.9(2) . . ?
C40 N39 C43 105.8(3) . . ?
C43 N39 Ni2 129.2(3) . . ?
C21 N22 C25 125.5(3) . . ?
C21 N22 C23 107.1(3) . . ?
C23 N22 C25 127.0(3) . . ?
C42 N41 C44 126.4(3) . . ?
C40 N41 C44 124.6(3) . . ?
C40 N41 C42 109.0(3) . . ?
O1 C3 C4 115.0(3) . . ?
O2 C3 O1 124.7(3) . . ?
O2 C3 C4 120.3(3) . . ?
N8 C9 N10 110.5(3) . . ?
N8 C9 H9 124.8 . . ?
N10 C9 H9 124.8 . . ?
N20 C21 N22 111.7(3) . . ?
N20 C21 H21 124.1 . . ?
N22 C21 H21 124.1 . . ?
C6 C4 C3 121.9(3) 2_665 . ?
C5 C4 C3 119.5(3) . . ?
C5 C4 C6 118.6(3) . 2_665 ?
C13 C19 C14 118.5(3) . 2_756 ?
C13 C19 C18 122.8(3) . 2_756 ?
C18 C19 C14 118.7(3) 2_756 2_756 ?
C45 C44 N41 118.4(4) . . ?
C45 C44 C50 124.1(4) . . ?
C50 C44 N41 117.4(4) . . ?
C31 C25 N22 119.3(3) . . ?
C31 C25 C26 123.2(4) . . ?
C26 C25 N22 117.5(4) . . ?
C13 C14 C19 118.4(3) . 2_756 ?
C13 C14 C15 122.3(3) . . ?
C15 C14 C19 119.2(3) . 2_756 ?
C5 C6 C4 119.0(3) . 2_665 ?
N7 C6 C4 126.2(4) . 2_665 ?
N7 C6 C5 114.8(4) . . ?
N8 C12 H12 125.3 . . ?
C11 C12 N8 109.4(3) . . ?
C11 C12 H12 125.3 . . ?
C19 C13 N10 119.2(3) . . ?
C19 C13 C14 123.1(3) . . ?
C14 C13 N10 117.6(3) . . ?
C25 C31 C26 118.2(4) . 2_766 ?
C25 C31 C30 123.5(4) . . ?
C30 C31 C26 118.3(4) . 2_766 ?
C4 C5 C6 122.4(3) . . ?
C4 C5 H5 118.8 . . ?
C6 C5 H5 118.8 . . ?
N10 C11 H11 127.1 . . ?
C12 C11 N10 105.9(3) . . ?
C12 C11 H11 127.1 . . ?
C44 C45 C50 119.0(4) . 2_674 ?
C44 C45 C46 123.6(4) . . ?
C46 C45 C50 117.4(4) . 2_674 ?
C44 C50 C45 116.9(4) . 2_674 ?
C44 C50 C49 124.2(4) . . ?
C49 C50 C45 118.9(4) . 2_674 ?
O32 C34 O33 124.9(3) . . ?
O32 C34 C35 116.8(3) . . ?
O33 C34 C35 118.3(3) . . ?
C14 C15 H15 120.0 . . ?
C16 C15 C14 120.1(4) . . ?
C16 C15 H15 120.0 . . ?
C19 C18 H18 120.0 2_756 . ?
C17 C18 C19 120.0(4) . 2_756 ?
C17 C18 H18 120.0 . . ?
C25 C26 C31 118.7(4) . 2_766 ?
C25 C26 C27 122.6(4) . . ?
C27 C26 C31 118.7(4) . 2_766 ?
C36 C35 C34 118.2(3) . . ?
C36 C35 C37 120.8(4) . 2_575 ?
C37 C35 C34 121.0(3) 2_575 . ?
C50 C49 H49 119.2 . . ?
C48 C49 C50 121.5(4) . . ?
C48 C49 H49 119.2 . . ?
N41 C42 H42 127.0 . . ?
N41 C42 C43 106.0(3) . . ?
C43 C42 H42 127.0 . . ?
C45 C46 H46 119.2 . . ?
C47 C46 C45 121.6(4) . . ?
C47 C46 H46 119.2 . . ?
C35 C36 H36 119.6 . . ?
C35 C36 C37 120.7(4) . . ?
C37 C36 H36 119.6 . . ?
C18 C17 H17 119.3 . . ?
C18 C17 C16 121.4(4) . . ?
C16 C17 H17 119.3 . . ?
N39 C40 N41 110.3(3) . . ?
N39 C40 H40 124.8 . . ?
N41 C40 H40 124.8 . . ?
N20 C24 H24 125.4 . . ?
C23 C24 N20 109.3(4) . . ?
C23 C24 H24 125.4 . . ?
N39 C43 H43 125.6 . . ?
C42 C43 N39 108.9(4) . . ?
C42 C43 H43 125.6 . . ?
C26 C27 H27 119.8 . . ?
C28 C27 C26 120.4(4) . . ?
C28 C27 H27 119.8 . . ?
C15 C16 C17 120.6(4) . . ?
C15 C16 H16 119.7 . . ?
C17 C16 H16 119.7 . . ?
C46 C47 H47 119.6 . . ?
C46 C47 C48 120.8(4) . 2_674 ?
C48 C47 H47 119.6 2_674 . ?
C35 C37 C36 118.5(4) 2_575 . ?
C35 C37 N38 123.3(5) 2_575 . ?
C36 C37 N38 118.2(5) . . ?
N22 C23 H23 126.8 . . ?
C24 C23 N22 106.3(3) . . ?
C24 C23 H23 126.8 . . ?
C31 C30 H30 119.6 . . ?
C29 C30 C31 120.8(4) . . ?
C29 C30 H30 119.6 . . ?
C49 C48 C47 119.7(5) . 2_674 ?
C49 C48 H48 120.1 . . ?
C47 C48 H48 120.1 2_674 . ?
C27 C28 H28 119.6 . . ?
C27 C28 C29 120.7(4) . 2_766 ?
C29 C28 H28 119.6 2_766 . ?
C30 C29 C28 121.0(4) . 2_766 ?
C30 C29 H29 119.5 . . ?
C28 C29 H29 119.5 2_766 . ?
C6 N7 H7A 110.0 . . ?
C6 N7 H7B 109.8 . . ?
H7A N7 H7B 108.8 . . ?
C37 N38 H38A 109.2 . . ?
C37 N38 H38B 111.2 . . ?
H38A N38 H38B 108.1 . . ?
H52A O52 H52B 109.5 . . ?

loop_
_geom_bond_atom_site_label_1
_geom_bond_atom_site_label_2
_geom_bond_distance
_geom_bond_site_symmetry_2
_geom_bond_publ_flag
Ni1 O1 2.058(2) 2_765 ?
Ni1 O1 2.058(2) . ?
Ni1 N8 2.084(3) 2_765 ?
Ni1 N8 2.084(3) . ?
Ni1 N20 2.111(3) 2_765 ?
Ni1 N20 2.111(3) . ?
Ni2 O32 2.029(2) . ?
Ni2 O32 2.029(2) 2_675 ?
Ni2 O51 2.105(3) 2_675 ?
Ni2 O51 2.105(3) . ?
Ni2 N39 2.055(3) . ?
Ni2 N39 2.055(3) 2_675 ?
O1 C3 1.267(4) . ?
O32 C34 1.253(4) . ?
O2 C3 1.251(4) . ?
O51 H51A 0.8710 . ?
O51 H51B 0.8711 . ?
N8 C9 1.310(4) . ?
N8 C12 1.378(4) . ?
O33 C34 1.263(5) . ?
N10 C9 1.361(4) . ?
N10 C13 1.439(5) . ?
N10 C11 1.368(5) . ?
N20 C21 1.324(5) . ?
N20 C24 1.379(5) . ?
N39 C40 1.311(5) . ?
N39 C43 1.373(5) . ?
N22 C21 1.340(4) . ?
N22 C25 1.446(5) . ?
N22 C23 1.376(5) . ?
N41 C44 1.460(5) . ?
N41 C42 1.339(5) . ?
N41 C40 1.321(5) . ?
C3 C4 1.514(5) . ?
C9 H9 0.9500 . ?
C21 H21 0.9500 . ?
C4 C6 1.408(5) 2_665 ?
C4 C5 1.384(5) . ?
C19 C14 1.433(5) 2_756 ?
C19 C13 1.395(5) . ?
C19 C18 1.428(5) 2_756 ?
C44 C45 1.390(6) . ?
C44 C50 1.406(6) . ?
C25 C31 1.388(6) . ?
C25 C26 1.403(6) . ?
C14 C19 1.433(5) 2_756 ?
C14 C13 1.404(5) . ?
C14 C15 1.425(5) . ?
C6 C4 1.408(5) 2_665 ?
C6 C5 1.402(5) . ?
C6 N7 1.360(7) . ?
C12 H12 0.9500 . ?
C12 C11 1.362(5) . ?
C31 C26 1.445(5) 2_766 ?
C31 C30 1.423(6) . ?
C5 H5 0.9500 . ?
C11 H11 0.9500 . ?
C45 C50 1.442(5) 2_674 ?
C45 C46 1.427(6) . ?
C50 C45 1.442(5) 2_674 ?
C50 C49 1.418(6) . ?
C34 C35 1.491(5) . ?
C15 H15 0.9500 . ?
C15 C16 1.368(6) . ?
C18 C19 1.428(5) 2_756 ?
C18 H18 0.9500 . ?
C18 C17 1.363(6) . ?
C26 C31 1.445(5) 2_766 ?
C26 C27 1.432(6) . ?
C35 C36 1.389(5) . ?
C35 C37 1.396(5) 2_575 ?
C49 H49 0.9500 . ?
C49 C48 1.355(6) . ?
C42 H42 0.9500 . ?
C42 C43 1.347(6) . ?
C46 H46 0.9500 . ?
C46 C47 1.349(7) . ?
C36 H36 0.9500 . ?
C36 C37 1.397(5) . ?
C17 H17 0.9500 . ?
C17 C16 1.408(6) . ?
C40 H40 0.9500 . ?
C24 H24 0.9500 . ?
C24 C23 1.364(6) . ?
C43 H43 0.9500 . ?
C27 H27 0.9500 . ?
C27 C28 1.356(6) . ?
C16 H16 0.9500 . ?
C47 H47 0.9500 . ?
C47 C48 1.424(7) 2_674 ?
C37 C35 1.396(5) 2_575 ?
C37 N38 1.403(9) . ?
C23 H23 0.9500 . ?
C30 H30 0.9500 . ?
C30 C29 1.357(7) . ?
C48 C47 1.424(7) 2_674 ?
C48 H48 0.9500 . ?
C28 H28 0.9500 . ?
C28 C29 1.416(7) 2_766 ?
C29 C28 1.416(7) 2_766 ?
C29 H29 0.9500 . ?
N7 H7A 0.8885 . ?
N7 H7B 0.8870 . ?
N38 H38A 0.8906 . ?
N38 H38B 0.8909 . ?
O52 H52A 0.8703 . ?
O52 H52B 0.8702 . ?

loop_
_geom_hbond_atom_site_label_D
_geom_hbond_atom_site_label_H
_geom_hbond_atom_site_label_A
_geom_hbond_distance_DH
_geom_hbond_distance_HA
_geom_hbond_distance_DA
_geom_hbond_angle_DHA
_geom_hbond_site_symmetry_A
O51 H51A O33 0.87 1.86 2.641(4) 148.7 .
O51 H51B O2 0.87 1.95 2.785(3) 158.7 .
N7 H7A O1 0.89 1.92 2.645(7) 137.7 2_665
N7 H7B O33 0.89 2.32 2.898(7) 122.6 .
N38 H38A O33 0.89 1.93 2.636(9) 134.7 2_575
N38 H38A N7 0.89 1.83 2.429(11) 122.5 2_575

loop_
_geom_torsion_atom_site_label_1
_geom_torsion_atom_site_label_2
_geom_torsion_atom_site_label_3
_geom_torsion_atom_site_label_4
_geom_torsion
_geom_torsion_site_symmetry_1
_geom_torsion_site_symmetry_2
_geom_torsion_site_symmetry_3
_geom_torsion_site_symmetry_4
_geom_torsion_publ_flag
Ni1 O1 C3 O2 23.2(6) . . . . ?
Ni1 O1 C3 C4 -157.7(3) . . . . ?
Ni1 N8 C9 N10 162.3(2) . . . . ?
Ni1 N8 C12 C11 -162.9(3) . . . . ?
Ni1 N20 C21 N22 -168.1(2) . . . . ?
Ni1 N20 C24 C23 166.2(3) . . . . ?
Ni2 O32 C34 O33 -4.4(6) . . . . ?
Ni2 O32 C34 C35 176.3(2) . . . . ?
Ni2 N39 C40 N41 -175.5(3) . . . . ?
Ni2 N39 C43 C42 175.7(3) . . . . ?
O1 C3 C4 C6 -7.3(5) . . . 2_665 ?
O1 C3 C4 C5 173.2(3) . . . . ?
O32 C34 C35 C36 -17.2(5) . . . . ?
O32 C34 C35 C37 162.9(4) . . . 2_575 ?
O2 C3 C4 C6 171.8(3) . . . 2_665 ?
O2 C3 C4 C5 -7.7(5) . . . . ?
N8 C12 C11 N10 -0.4(4) . . . . ?
O33 C34 C35 C36 163.5(4) . . . . ?
O33 C34 C35 C37 -16.4(6) . . . 2_575 ?
N20 C24 C23 N22 0.5(5) . . . . ?
N22 C25 C31 C26 -179.9(3) . . . 2_766 ?
N22 C25 C31 C30 1.9(6) . . . . ?
N22 C25 C26 C31 180.0(3) . . . 2_766 ?
N22 C25 C26 C27 1.7(6) . . . . ?
N41 C44 C45 C50 178.5(3) . . . 2_674 ?
N41 C44 C45 C46 -1.7(5) . . . . ?
N41 C44 C50 C45 -178.6(3) . . . 2_674 ?
N41 C44 C50 C49 2.6(5) . . . . ?
N41 C42 C43 N39 -0.2(5) . . . . ?
C3 C4 C5 C6 -179.7(3) . . . . ?
C9 N8 C12 C11 0.5(4) . . . . ?
C9 N10 C13 C19 80.0(4) . . . . ?
C9 N10 C13 C14 -102.4(4) . . . . ?
C9 N10 C11 C12 0.1(4) . . . . ?
C21 N20 C24 C23 -0.3(4) . . . . ?
C21 N22 C25 C31 76.2(5) . . . . ?
C21 N22 C25 C26 -103.2(4) . . . . ?
C21 N22 C23 C24 -0.4(5) . . . . ?
C4 C6 C5 C4 -0.9(6) 2_665 . . . ?
C19 C14 C13 N10 -176.9(3) 2_756 . . . ?
C19 C14 C13 C19 0.6(5) 2_756 . . . ?
C19 C14 C15 C16 1.1(5) 2_756 . . . ?
C19 C18 C17 C16 1.6(6) 2_756 . . . ?
C44 N41 C42 C43 178.6(4) . . . . ?
C44 N41 C40 N39 -179.0(4) . . . . ?
C44 C45 C46 C47 177.8(4) . . . . ?
C44 C50 C49 C48 179.7(4) . . . . ?
C25 N22 C21 N20 173.1(3) . . . . ?
C25 N22 C23 C24 -173.1(4) . . . . ?
C25 C31 C30 C29 178.9(4) . . . . ?
C25 C26 C27 C28 178.3(4) . . . . ?
C14 C19 C13 N10 176.8(3) 2_756 . . . ?
C14 C19 C13 C14 -0.6(5) 2_756 . . . ?
C14 C15 C16 C17 -0.1(6) . . . . ?
C6 C4 C5 C6 0.9(6) 2_665 . . . ?
C12 N8 C9 N10 -0.4(4) . . . . ?
C13 N10 C9 N8 179.8(3) . . . . ?
C13 N10 C11 C12 -179.5(3) . . . . ?
C13 C14 C15 C16 -178.9(4) . . . . ?
C31 C25 C26 C31 0.5(6) . . . 2_766 ?
C31 C25 C26 C27 -177.7(4) . . . . ?
C31 C26 C27 C28 0.1(6) 2_766 . . . ?
C31 C30 C29 C28 -2.3(8) . . . 2_766 ?
C11 N10 C9 N8 0.2(4) . . . . ?
C11 N10 C13 C19 -100.5(4) . . . . ?
C11 N10 C13 C14 77.1(4) . . . . ?
C45 C44 C50 C45 1.3(6) . . . 2_674 ?
C45 C44 C50 C49 -177.5(4) . . . . ?
C45 C50 C49 C48 0.9(6) 2_674 . . . ?
C45 C46 C47 C48 0.6(6) . . . 2_674 ?
C50 C44 C45 C50 -1.4(6) . . . 2_674 ?
C50 C44 C45 C46 178.4(3) . . . . ?
C50 C45 C46 C47 -2.4(6) 2_674 . . . ?
C50 C49 C48 C47 1.0(7) . . . 2_674 ?
C34 C35 C36 C37 -180.0(4) . . . . ?
C15 C14 C13 N10 3.1(5) . . . . ?
C15 C14 C13 C19 -179.4(3) . . . . ?
C18 C19 C13 N10 -3.3(5) 2_756 . . . ?
C18 C19 C13 C14 179.3(3) 2_756 . . . ?
C18 C17 C16 C15 -1.3(6) . . . . ?
C26 C25 C31 C26 -0.5(6) . . . 2_766 ?
C26 C25 C31 C30 -178.7(4) . . . . ?
C26 C31 C30 C29 0.7(7) 2_766 . . . ?
C26 C27 C28 C29 1.5(8) . . . 2_766 ?
C35 C36 C37 C35 0.1(7) . . . 2_575 ?
C35 C36 C37 N38 176.3(5) . . . . ?
C42 N41 C44 C45 -88.1(5) . . . . ?
C42 N41 C44 C50 91.8(5) . . . . ?
C42 N41 C40 N39 -1.0(5) . . . . ?
C40 N39 C43 C42 -0.4(5) . . . . ?
C40 N41 C44 C45 89.6(5) . . . . ?
C40 N41 C44 C50 -90.5(5) . . . . ?
C40 N41 C42 C43 0.7(5) . . . . ?
C24 N20 C21 N22 0.1(4) . . . . ?
C43 N39 C40 N41 0.8(5) . . . . ?
C37 C35 C36 C37 -0.1(7) 2_575 . . . ?
C23 N22 C21 N20 0.2(4) . . . . ?
C23 N22 C25 C31 -112.3(5) . . . . ?
C23 N22 C25 C26 68.2(5) . . . . ?
N7 C6 C5 C4 179.2(5) . . . . ?

loop_
_exptl_oxdiff_crystal_face_indexfrac_h
_exptl_oxdiff_crystal_face_indexfrac_k
_exptl_oxdiff_crystal_face_indexfrac_l
_exptl_oxdiff_crystal_face_x
_exptl_oxdiff_crystal_face_y
_exptl_oxdiff_crystal_face_z
-1.6562 0.3718 -7.5064 -0.0411 0.4851 0.8735
-7.1524 -2.6302 -1.5076 0.1163 0.8826 -0.4554
7.2247 0.9688 1.9458 0.0750 -0.9487 0.3070
-0.0623 0.1325 7.5125 -0.0647 -0.2580 -0.9640
-0.2780 -0.0217 -7.5488 0.0427 0.3046 0.9515
0.4165 -8.2774 -3.5986 0.9916 -0.1293 0.0089
-0.4165 8.2774 3.5986 -0.9916 0.1293 -0.0089
